data_4100984
loop_
_publ_author_name
'Borst, Mark L. G.'
'Bulo, Rosa E.'
'Gibney, Daniele J.'
'Alem, Yonathan'
'de Kanter, Franciscus J. J.'
'Ehlers, Andreas W.'
'Schakel, Marius'
'Lutz, Martin'
'Spek, Anthony L.'
'Lammertsma, Koop'

_publ_section_title
;
3H-Benzophosphepine Complexes: Versatile
Phosphinidene Precursors
;
_journal_name_full 'Journal of the American Chemical Society'
_journal_year 2005
_chemical_formula_moiety 'C38 H20 O10 P2 W2'
_chemical_formula_sum 'C38 H20 O10 P2 W2'
_chemical_formula_weight 1066.18
_space_group_IT_number 2
_space_group_name_Hall '-P 1'
_space_group_name_H-M_alt 'P -1'
_symmetry_cell_setting triclinic
_symmetry_space_group_name_Hall '-P 1'
_symmetry_space_group_name_H-M 'P -1'
_cell_angle_alpha 88.441(2)
_cell_angle_beta 83.323(2)
_cell_angle_gamma 79.194(1)
_cell_formula_units_Z 2
_cell_length_a 8.0153(3)
_cell_length_b 10.6946(4)
_cell_length_c 22.3651(5)
_cell_measurement_temperature 150(2)
_cell_volume 1870.34(10)
_diffrn_ambient_temperature 150(2)
_exptl_crystal_density_diffrn 1.893
_cod_database_code 4100984

loop_
_symmetry_equiv_pos_as_xyz
'x, y, z'
'-x, -y, -z'

loop_
_atom_site_label
_atom_site_type_symbol
_atom_site_fract_x
_atom_site_fract_y
_atom_site_fract_z
_atom_site_U_iso_or_equiv
_atom_site_adp_type
_atom_site_occupancy
_atom_site_symmetry_multiplicity
_atom_site_calc_flag
_atom_site_refinement_flags
_atom_site_disorder_assembly
_atom_site_disorder_group
W1 W 0.26522(2) 0.290385(16) 0.084588(8) 0.02358(5) Uani 1 1 d . . .
W2 W 0.04578(2) 0.377310(16) 0.392634(7) 0.02076(5) Uani 1 1 d . . .
P1 P 0.50528(14) 0.25088(10) 0.14818(5) 0.0198(2) Uani 1 1 d . . .
P2 P 0.30211(14) 0.21676(10) 0.35862(5) 0.0178(2) Uani 1 1 d . . .
O11 O 0.3396(5) -0.0084(3) 0.06133(16) 0.0402(9) Uani 1 1 d . . .
O12 O 0.4947(6) 0.3390(5) -0.03700(19) 0.0742(14) Uani 1 1 d . . .
O13 O 0.2034(5) 0.5853(3) 0.11719(17) 0.0460(10) Uani 1 1 d . . .
O14 O 0.0261(5) 0.2517(3) 0.20503(16) 0.0408(9) Uani 1 1 d . . .
O15 O -0.0601(6) 0.3386(4) 0.0140(2) 0.0675(14) Uani 1 1 d . . .
O21 O 0.2906(5) 0.5588(3) 0.42825(17) 0.0425(9) Uani 1 1 d . . .
O22 O 0.0130(4) 0.2391(3) 0.52054(15) 0.0365(8) Uani 1 1 d . . .
O23 O -0.1809(5) 0.2106(4) 0.33262(16) 0.0477(10) Uani 1 1 d . . .
O24 O 0.0932(5) 0.4887(3) 0.25979(15) 0.0390(9) Uani 1 1 d . . .
O25 O -0.2834(5) 0.5814(4) 0.43402(17) 0.0562(12) Uani 1 1 d . . .
C11 C 0.5466(5) 0.3538(4) 0.20507(18) 0.0204(9) Uani 1 1 d . . .
C12 C 0.4677(5) 0.2627(4) 0.22887(18) 0.0186(9) Uani 1 1 d . . .
C13 C 0.6140(5) 0.4669(4) 0.2165(2) 0.0227(9) Uani 1 1 d . . .
C14 C 0.6953(6) 0.5281(4) 0.1690(2) 0.0325(11) Uani 1 1 d . . .
H14 H 0.7094 0.4946 0.1294 0.039 Uiso 1 1 calc R . .
C15 C 0.7559(7) 0.6391(5) 0.1796(3) 0.0468(15) Uani 1 1 d . . .
H15 H 0.8121 0.6807 0.1474 0.056 Uiso 1 1 calc R . .
C16 C 0.7338(7) 0.6874(5) 0.2368(3) 0.0513(17) Uani 1 1 d . . .
H16 H 0.7747 0.7629 0.2439 0.062 Uiso 1 1 calc R . .
C17 C 0.6529(7) 0.6278(5) 0.2842(3) 0.0446(15) Uani 1 1 d . . .
H17 H 0.6376 0.6628 0.3235 0.054 Uiso 1 1 calc R . .
C18 C 0.5939(6) 0.5168(4) 0.2746(2) 0.0316(11) Uani 1 1 d . . .
H18 H 0.5400 0.4750 0.3073 0.038 Uiso 1 1 calc R . .
C19 C 0.6923(5) 0.1241(4) 0.13315(19) 0.0214(9) Uani 1 1 d . . .
C110 C 0.7349(6) 0.0715(4) 0.0760(2) 0.0307(11) Uani 1 1 d . . .
H110 H 0.6728 0.1062 0.0439 0.037 Uiso 1 1 calc R . .
C111 C 0.8685(6) -0.0323(5) 0.0658(2) 0.0368(12) Uani 1 1 d . . .
H111 H 0.8968 -0.0680 0.0267 0.044 Uiso 1 1 calc R . .
C112 C 0.9603(6) -0.0836(4) 0.1121(2) 0.0342(12) Uani 1 1 d . . .
H112 H 1.0518 -0.1539 0.1049 0.041 Uiso 1 1 calc R . .
C113 C 0.9172(6) -0.0310(5) 0.1696(2) 0.0336(11) Uani 1 1 d . . .
H113 H 0.9798 -0.0657 0.2016 0.040 Uiso 1 1 calc R . .
C114 C 0.7837(6) 0.0716(4) 0.1801(2) 0.0268(10) Uani 1 1 d . . .
H114 H 0.7543 0.1064 0.2193 0.032 Uiso 1 1 calc R . .
C115 C 0.3111(6) 0.0990(5) 0.06890(19) 0.0284(10) Uani 1 1 d . . .
C116 C 0.4156(7) 0.3205(5) 0.0074(2) 0.0420(13) Uani 1 1 d . . .
C117 C 0.2271(6) 0.4810(5) 0.1047(2) 0.0302(11) Uani 1 1 d . . .
C118 C 0.1111(6) 0.2646(4) 0.1618(2) 0.0275(10) Uani 1 1 d . . .
C119 C 0.0591(7) 0.3196(5) 0.0392(2) 0.0412(13) Uani 1 1 d . . .
C21 C 0.3205(5) 0.1065(4) 0.29795(18) 0.0195(9) Uani 1 1 d . . .
C22 C 0.3916(5) 0.2060(4) 0.28083(18) 0.0181(9) Uani 1 1 d . . .
C23 C 0.2882(5) -0.0140(4) 0.27857(19) 0.0209(9) Uani 1 1 d . . .
C24 C 0.3551(6) -0.0593(4) 0.2208(2) 0.0250(10) Uani 1 1 d . . .
H24 H 0.4183 -0.0099 0.1942 0.030 Uiso 1 1 calc R . .
C25 C 0.3288(6) -0.1762(4) 0.2026(2) 0.0298(11) Uani 1 1 d . . .
H25 H 0.3745 -0.2069 0.1635 0.036 Uiso 1 1 calc R . .
C26 C 0.2360(6) -0.2484(4) 0.2410(2) 0.0343(12) Uani 1 1 d . . .
H26 H 0.2178 -0.3282 0.2282 0.041 Uiso 1 1 calc R . .
C27 C 0.1702(7) -0.2046(4) 0.2980(2) 0.0366(12) Uani 1 1 d . . .
H27 H 0.1067 -0.2545 0.3243 0.044 Uiso 1 1 calc R . .
C28 C 0.1963(6) -0.0878(4) 0.3173(2) 0.0310(11) Uani 1 1 d . . .
H28 H 0.1516 -0.0584 0.3567 0.037 Uiso 1 1 calc R . .
C29 C 0.4686(5) 0.1534(4) 0.40593(18) 0.0198(9) Uani 1 1 d . . .
C210 C 0.4922(6) 0.2216(4) 0.45536(19) 0.0253(10) Uani 1 1 d . . .
H210 H 0.4201 0.3013 0.4648 0.030 Uiso 1 1 calc R . .
C211 C 0.6206(6) 0.1736(5) 0.4911(2) 0.0318(11) Uani 1 1 d . . .
H211 H 0.6376 0.2214 0.5244 0.038 Uiso 1 1 calc R . .
C212 C 0.7238(6) 0.0564(5) 0.4783(2) 0.0338(11) Uani 1 1 d . . .
H212 H 0.8113 0.0234 0.5028 0.041 Uiso 1 1 calc R . .
C213 C 0.6993(6) -0.0128(5) 0.4296(2) 0.0357(12) Uani 1 1 d . . .
H213 H 0.7693 -0.0938 0.4211 0.043 Uiso 1 1 calc R . .
C214 C 0.5730(6) 0.0356(4) 0.3934(2) 0.0278(10) Uani 1 1 d . . .
H214 H 0.5577 -0.0118 0.3598 0.033 Uiso 1 1 calc R . .
C215 C 0.2011(6) 0.4924(4) 0.4175(2) 0.0282(10) Uani 1 1 d . . .
C216 C 0.0266(5) 0.2892(4) 0.4749(2) 0.0258(10) Uani 1 1 d . . .
C217 C -0.1022(6) 0.2675(5) 0.3568(2) 0.0303(11) Uani 1 1 d . . .
C218 C 0.0731(6) 0.4528(4) 0.3079(2) 0.0250(10) Uani 1 1 d . . .
C219 C -0.1648(7) 0.5074(5) 0.4189(2) 0.0355(12) Uani 1 1 d . . .

loop_
_atom_site_aniso_label
_atom_site_aniso_U_11
_atom_site_aniso_U_22
_atom_site_aniso_U_33
_atom_site_aniso_U_23
_atom_site_aniso_U_13
_atom_site_aniso_U_12
W1 0.02699(11) 0.02246(9) 0.02079(10) -0.00171(7) -0.00637(8) -0.00088(8)
W2 0.01786(10) 0.02248(9) 0.01977(9) -0.00393(7) -0.00050(7) 0.00136(7)
P1 0.0207(6) 0.0205(5) 0.0172(5) -0.0018(4) -0.0005(4) -0.0023(4)
P2 0.0171(6) 0.0183(5) 0.0171(5) -0.0018(4) 0.0002(4) -0.0020(4)
O11 0.049(2) 0.0280(19) 0.043(2) -0.0115(15) -0.0049(18) -0.0046(17)
O12 0.089(4) 0.090(4) 0.036(2) 0.015(2) 0.012(2) -0.012(3)
O13 0.061(3) 0.0259(19) 0.049(2) -0.0043(16) -0.0037(19) -0.0039(18)
O14 0.037(2) 0.045(2) 0.042(2) -0.0056(17) 0.0065(17) -0.0159(17)
O15 0.064(3) 0.062(3) 0.081(3) -0.002(2) -0.051(3) 0.002(2)
O21 0.038(2) 0.0330(19) 0.058(2) -0.0141(17) -0.0087(18) -0.0068(17)
O22 0.036(2) 0.039(2) 0.0284(18) 0.0050(15) -0.0008(15) 0.0048(16)
O23 0.044(2) 0.073(3) 0.036(2) -0.0037(19) -0.0022(18) -0.037(2)
O24 0.053(2) 0.0330(19) 0.031(2) 0.0066(15) -0.0025(17) -0.0101(17)
O25 0.041(2) 0.073(3) 0.040(2) -0.019(2) -0.0056(18) 0.031(2)
C11 0.018(2) 0.021(2) 0.020(2) -0.0018(16) -0.0012(17) 0.0007(17)
C12 0.016(2) 0.019(2) 0.019(2) -0.0046(16) -0.0018(17) 0.0013(16)
C13 0.018(2) 0.020(2) 0.030(2) 0.0017(17) -0.0070(18) 0.0007(17)
C14 0.027(3) 0.027(2) 0.042(3) 0.006(2) -0.004(2) -0.004(2)
C15 0.033(3) 0.030(3) 0.081(5) 0.018(3) -0.013(3) -0.013(2)
C16 0.046(4) 0.026(3) 0.092(5) 0.006(3) -0.042(4) -0.014(3)
C17 0.053(4) 0.026(3) 0.058(4) -0.007(2) -0.033(3) 0.000(2)
C18 0.031(3) 0.028(2) 0.036(3) 0.000(2) -0.012(2) -0.002(2)
C19 0.015(2) 0.022(2) 0.027(2) -0.0005(17) -0.0010(18) -0.0041(17)
C110 0.028(3) 0.032(2) 0.030(3) -0.006(2) -0.001(2) -0.001(2)
C111 0.031(3) 0.036(3) 0.040(3) -0.017(2) 0.004(2) -0.001(2)
C112 0.020(3) 0.025(2) 0.055(3) -0.002(2) 0.002(2) -0.001(2)
C113 0.020(3) 0.037(3) 0.043(3) 0.004(2) -0.009(2) -0.001(2)
C114 0.019(2) 0.029(2) 0.032(3) -0.0033(19) -0.0014(19) -0.0032(19)
C115 0.029(3) 0.035(3) 0.021(2) -0.0036(19) -0.0039(19) -0.004(2)
C116 0.050(4) 0.040(3) 0.034(3) 0.004(2) -0.009(3) -0.001(3)
C117 0.030(3) 0.030(3) 0.030(3) 0.001(2) -0.006(2) -0.002(2)
C118 0.025(3) 0.022(2) 0.035(3) -0.0022(19) -0.008(2) -0.0022(19)
C119 0.047(3) 0.034(3) 0.042(3) -0.008(2) -0.018(3) 0.003(2)
C21 0.016(2) 0.019(2) 0.021(2) -0.0028(16) -0.0006(17) 0.0025(17)
C22 0.018(2) 0.0167(19) 0.019(2) -0.0042(16) -0.0032(17) 0.0010(16)
C23 0.018(2) 0.018(2) 0.026(2) -0.0008(17) -0.0063(18) -0.0005(17)
C24 0.023(2) 0.023(2) 0.030(2) -0.0021(18) -0.0040(19) -0.0031(18)
C25 0.029(3) 0.022(2) 0.038(3) -0.0096(19) -0.012(2) 0.0021(19)
C26 0.040(3) 0.017(2) 0.050(3) -0.003(2) -0.017(2) -0.007(2)
C27 0.043(3) 0.026(2) 0.045(3) 0.010(2) -0.010(2) -0.017(2)
C28 0.035(3) 0.027(2) 0.032(3) 0.0005(19) -0.003(2) -0.007(2)
C29 0.018(2) 0.022(2) 0.019(2) 0.0024(16) -0.0005(17) -0.0052(17)
C210 0.022(2) 0.030(2) 0.022(2) -0.0021(18) -0.0023(19) -0.0024(19)
C211 0.028(3) 0.043(3) 0.027(2) -0.004(2) -0.009(2) -0.008(2)
C212 0.023(3) 0.038(3) 0.041(3) 0.010(2) -0.012(2) -0.003(2)
C213 0.033(3) 0.026(2) 0.046(3) 0.004(2) -0.012(2) 0.003(2)
C214 0.029(3) 0.021(2) 0.033(3) -0.0022(18) -0.008(2) -0.0021(19)
C215 0.027(3) 0.024(2) 0.030(2) -0.0073(19) -0.001(2) 0.003(2)
C216 0.015(2) 0.029(2) 0.029(2) -0.0049(19) 0.0014(18) 0.0051(18)
C217 0.020(2) 0.043(3) 0.027(2) 0.004(2) 0.005(2) -0.008(2)
C218 0.026(3) 0.017(2) 0.031(3) -0.0039(18) -0.001(2) -0.0026(18)
C219 0.034(3) 0.045(3) 0.022(2) -0.007(2) -0.006(2) 0.006(2)

loop_
_geom_bond_atom_site_label_1
_geom_bond_atom_site_label_2
_geom_bond_distance
_geom_bond_site_symmetry_2
_geom_bond_publ_flag
W1 C119 2.010(5) . ?
W1 C116 2.042(6) . ?
W1 C115 2.044(5) . ?
W1 C118 2.046(5) . ?
W1 C117 2.059(5) . ?
W1 P1 2.4905(11) . ?
W2 C219 2.016(5) . ?
W2 C215 2.036(5) . ?
W2 C218 2.044(5) . ?
W2 C216 2.047(5) . ?
W2 C217 2.055(5) . ?
W2 P2 2.4765(10) . ?
P1 C12 1.799(4) . ?
P1 C11 1.803(4) . ?
P1 C19 1.828(4) . ?
P2 C21 1.797(4) . ?
P2 C22 1.801(4) . ?
P2 C29 1.819(4) . ?
O11 C115 1.141(5) . ?
O12 C116 1.147(6) . ?
O13 C117 1.132(5) . ?
O14 C118 1.138(5) . ?
O15 C119 1.148(6) . ?
O21 C215 1.148(5) . ?
O22 C216 1.144(5) . ?
O23 C217 1.141(6) . ?
O24 C218 1.136(5) . ?
O25 C219 1.141(6) . ?
C11 C12 1.325(6) . ?
C11 C13 1.454(6) . ?
C12 C22 1.423(6) . ?
C13 C14 1.395(6) . ?
C13 C18 1.398(6) . ?
C14 C15 1.400(7) . ?
C14 H14 0.9500 . ?
C15 C16 1.373(8) . ?
C15 H15 0.9500 . ?
C16 C17 1.382(8) . ?
C16 H16 0.9500 . ?
C17 C18 1.388(7) . ?
C17 H17 0.9500 . ?
C18 H18 0.9500 . ?
C19 C110 1.390(6) . ?
C19 C114 1.394(6) . ?
C110 C111 1.393(6) . ?
C110 H110 0.9500 . ?
C111 C112 1.381(7) . ?
C111 H111 0.9500 . ?
C112 C113 1.397(7) . ?
C112 H112 0.9500 . ?
C113 C114 1.386(6) . ?
C113 H113 0.9500 . ?
C114 H114 0.9500 . ?
C21 C22 1.326(6) . ?
C21 C23 1.448(6) . ?
C23 C28 1.396(6) . ?
C23 C24 1.402(6) . ?
C24 C25 1.386(6) . ?
C24 H24 0.9500 . ?
C25 C26 1.386(7) . ?
C25 H25 0.9500 . ?
C26 C27 1.380(7) . ?
C26 H26 0.9500 . ?
C27 C28 1.392(6) . ?
C27 H27 0.9500 . ?
C28 H28 0.9500 . ?
C29 C214 1.391(6) . ?
C29 C210 1.391(6) . ?
C210 C211 1.391(6) . ?
C210 H210 0.9500 . ?
C211 C212 1.383(7) . ?
C211 H211 0.9500 . ?
C212 C213 1.386(7) . ?
C212 H212 0.9500 . ?
C213 C214 1.387(6) . ?
C213 H213 0.9500 . ?
C214 H214 0.9500 . ?
